data_4109917
loop_
_publ_author_name
'Michael A. Todd'
'Michal Sabat'
'William H. Myers'
'W. Dean Harman'

_publ_section_title
;
 [2+2] Cycloaddition Reactions with a Tungsten-Stabilized 2H-Phenol
;
_journal_name_full 'Journal of the American Chemical Society'
_journal_page_first 11010
_journal_page_last 11011
_journal_paper_doi 10.1021/ja0739279
_journal_volume 129
_journal_year 2007
_chemical_formula_sum 'C29.5 H37.5 B Cl7.5 N7 O4 P W'
_chemical_formula_weight 1045.67
_chemical_name_systematic
; 
 ? 
;
_space_group_IT_number 2
_symmetry_cell_setting triclinic
_symmetry_space_group_name_Hall '-P 1'
_symmetry_space_group_name_H-M 'P -1'
_atom_sites_solution_hydrogens geom
_atom_sites_solution_primary direct
_atom_sites_solution_secondary difmap
_audit_creation_method SHELXL-97
_cell_angle_alpha 69.54(2)
_cell_angle_beta 68.67(2)
_cell_angle_gamma 69.36(2)
_cell_formula_units_Z 4
_cell_length_a 16.871(3)
_cell_length_b 17.435(3)
_cell_length_c 17.808(3)
_cell_measurement_reflns_used 8164
_cell_measurement_temperature 153(2)
_cell_measurement_theta_max 31.603
_cell_measurement_theta_min 3.645
_cell_volume 4416.5(15)
_computing_cell_refinement 'Bruker SMART'
_computing_data_collection 'Bruker SMART'
_computing_data_reduction 'Bruker SAINT'
_computing_molecular_graphics 'Bruker SHELXTL'
_computing_publication_material 'Bruker SHELXTL'
_computing_structure_refinement 'SHELXL-97 (Sheldrick, 1997)'
_computing_structure_solution 'SHELXS-97 (Sheldrick, 1990)'
_diffrn_ambient_temperature 153(2)
_diffrn_measured_fraction_theta_full 0.992
_diffrn_measured_fraction_theta_max 0.992
_diffrn_measurement_device_type 'Bruker SMART APEX CCD area detector'
_diffrn_measurement_method 'phi and omega scans'
_diffrn_radiation_monochromator graphite
_diffrn_radiation_source 'fine-focus sealed tube'
_diffrn_radiation_type MoK\a
_diffrn_radiation_wavelength 0.71073
_diffrn_reflns_av_R_equivalents 0.0461
_diffrn_reflns_av_sigmaI/netI 0.0739
_diffrn_reflns_limit_h_max 28
_diffrn_reflns_limit_h_min -27
_diffrn_reflns_limit_k_max 29
_diffrn_reflns_limit_k_min -29
_diffrn_reflns_limit_l_max 29
_diffrn_reflns_limit_l_min -29
_diffrn_reflns_number 75292
_diffrn_reflns_theta_full 36.41
_diffrn_reflns_theta_max 36.41
_diffrn_reflns_theta_min 2.82
_exptl_absorpt_coefficient_mu 3.146
_exptl_absorpt_correction_T_max 0.810981
_exptl_absorpt_correction_T_min 0.524566
_exptl_absorpt_correction_type empirical
_exptl_absorpt_process_details 'Bruker SADABS'
_exptl_crystal_colour orange
_exptl_crystal_density_diffrn 1.573
_exptl_crystal_description block
_exptl_crystal_F_000 2068
_exptl_crystal_size_max 0.26
_exptl_crystal_size_mid 0.24
_exptl_crystal_size_min 0.18
_refine_diff_density_max 2.029
_refine_diff_density_min 0.679
_refine_diff_density_rms 0.137
_refine_ls_extinction_coef none
_refine_ls_extinction_method none
_refine_ls_goodness_of_fit_ref 1.028
_refine_ls_hydrogen_treatment mixed
_refine_ls_matrix_type full
_refine_ls_number_parameters 953
_refine_ls_number_reflns 42775
_refine_ls_number_restraints 0
_refine_ls_restrained_S_all 1.028
_refine_ls_R_factor_all 0.1166
_refine_ls_R_factor_gt 0.0726
_refine_ls_shift/su_max 0.004
_refine_ls_shift/su_mean 0.001
_refine_ls_structure_factor_coef Fsqd
_refine_ls_weighting_details 'calc w=1/[\s^2^(Fo^2^)+(0.1082P)^2^] where P=(Fo^2^+2Fc^2^)/3'
_refine_ls_weighting_scheme calc
_refine_ls_wR_factor_gt 0.2031
_refine_ls_wR_factor_ref 0.2272
_reflns_number_gt 26764
_reflns_number_total 42775
_reflns_threshold_expression >2sigma(I)
_cod_data_source_file ja0739279si20070614_074718.cif
_cod_data_source_block C27H35BN7O4PW_2.5CHCl3
_cod_original_cell_volume 4416.4(14)
_cod_original_formula_sum 'C29.50 H37.50 B Cl7.50 N7 O4 P W'
_cod_database_code 4109917

loop_
_symmetry_equiv_pos_as_xyz
'x, y, z'
'-x, -y, -z'

loop_
_atom_site_label
_atom_site_type_symbol
_atom_site_fract_x
_atom_site_fract_y
_atom_site_fract_z
_atom_site_U_iso_or_equiv
_atom_site_adp_type
_atom_site_occupancy
_atom_site_symmetry_multiplicity
_atom_site_calc_flag
_atom_site_refinement_flags
W1 W 0.980821(14) 0.630695(12) 0.182264(12) 0.02610(5) Uani 1 1 d .
W2 W 0.490267(14) 0.133520(12) 0.236866(12) 0.02626(5) Uani 1 1 d .
Cl1 Cl 0.37299(18) 0.81002(17) 0.16098(18) 0.0714(6) Uani 1 1 d .
Cl2 Cl 0.21169(15) 0.92374(14) 0.12378(16) 0.0624(5) Uani 1 1 d .
Cl3 Cl 0.31145(14) 0.79116(13) 0.03732(14) 0.0555(4) Uani 1 1 d .
Cl4 Cl 0.6959(3) 0.4409(5) 0.3925(3) 0.161(3) Uani 1 1 d .
Cl5 Cl 0.6995(2) 0.4608(2) 0.2235(2) 0.0805(7) Uani 1 1 d .
Cl6 Cl 0.7991(3) 0.3052(3) 0.3081(3) 0.1133(13) Uani 1 1 d .
Cl7 Cl 0.2011(3) 0.9739(2) 0.4974(3) 0.1139(13) Uani 1 1 d .
Cl8 Cl 0.1934(5) 0.9364(7) 0.3509(3) 0.262(6) Uani 1 1 d .
Cl9 Cl 0.2719(4) 0.8081(3) 0.4751(3) 0.1265(15) Uani 1 1 d .
Cl10 Cl 0.6928(3) 0.4073(3) 0.6695(3) 0.1207(14) Uani 1 1 d .
Cl11 Cl 0.82310(18) 0.27659(18) 0.74605(15) 0.0702(6) Uani 1 1 d .
Cl12 Cl 0.8498(3) 0.3159(2) 0.56762(19) 0.1076(13) Uani 1 1 d .
Cl13 Cl 0.5005(6) 0.6519(6) 0.4664(6) 0.220(4) Uani 1 1 d .
Cl14 Cl 0.5351(15) 0.6339(15) 0.3051(10) 0.481(14) Uani 1 1 d .
Cl15 Cl 0.4837(8) 0.7906(7) 0.3249(9) 0.333(9) Uani 1 1 d .
P1A P 0.84054(11) 0.71257(10) 0.14046(9) 0.0332(3) Uani 1 1 d .
P1B P 0.35314(11) 0.22133(10) 0.31704(9) 0.0353(3) Uani 1 1 d .
O1A O 1.0744(3) 0.5263(3) 0.3833(3) 0.0350(8) Uani 1 1 d .
O2A O 0.8707(3) 0.6187(3) 0.5033(3) 0.0364(9) Uani 1 1 d .
H2A H 0.8803 0.5885 0.5478 0.055 Uiso 1 1 calc R
O3A O 0.8717(5) 0.9161(4) 0.3688(4) 0.0620(16) Uani 1 1 d .
O4A O 0.9404(3) 0.4632(3) 0.2277(3) 0.0395(9) Uani 1 1 d .
O1B O 0.5776(3) 0.0194(3) 0.0503(3) 0.0331(8) Uani 1 1 d .
O2B O 0.3777(3) 0.1251(3) 0.0036(3) 0.0352(9) Uani 1 1 d .
H2B H 0.4003 0.0846 -0.0173 0.053 Uiso 1 1 calc R
O3B O 0.3770(4) 0.4285(3) -0.0681(4) 0.0549(13) Uani 1 1 d .
O4B O 0.4381(4) -0.0280(3) 0.3394(3) 0.0418(10) Uani 1 1 d .
N1A N 1.0284(3) 0.6337(3) 0.0488(3) 0.0301(9) Uani 1 1 d .
N2A N 1.0910(3) 0.6729(3) -0.0050(3) 0.0326(9) Uani 1 1 d .
N3A N 1.1264(3) 0.5880(3) 0.1613(3) 0.0314(9) Uani 1 1 d .
N4A N 1.1794(3) 0.6313(3) 0.0942(3) 0.0324(9) Uani 1 1 d .
N5A N 1.0079(3) 0.7596(3) 0.1392(3) 0.0305(9) Uani 1 1 d .
N6A N 1.0770(3) 0.7763(3) 0.0711(3) 0.0325(9) Uani 1 1 d .
N7A N 0.9582(3) 0.5314(3) 0.2100(3) 0.0301(9) Uani 1 1 d .
N1B N 0.5382(4) 0.1347(3) 0.3350(3) 0.0341(10) Uani 1 1 d .
N2B N 0.6038(4) 0.1725(3) 0.3194(3) 0.0343(10) Uani 1 1 d .
N3B N 0.6346(3) 0.0859(3) 0.1881(3) 0.0319(9) Uani 1 1 d .
N4B N 0.6902(3) 0.1251(3) 0.1905(3) 0.0330(9) Uani 1 1 d .
N5B N 0.5246(3) 0.2601(3) 0.1703(3) 0.0314(9) Uani 1 1 d .
N6B N 0.5950(4) 0.2741(3) 0.1794(3) 0.0337(10) Uani 1 1 d .
N7B N 0.4602(3) 0.0378(3) 0.2963(3) 0.0306(9) Uani 1 1 d .
C1A C 0.8445(4) 0.5440(4) 0.4209(3) 0.0321(10) Uani 1 1 d .
H1A H 0.8076 0.5062 0.4332 0.039 Uiso 1 1 calc R
C1B C 0.3458(4) 0.0520(4) 0.1556(4) 0.0321(10) Uani 1 1 d .
H1B H 0.3056 0.0174 0.1947 0.038 Uiso 1 1 calc R
C1S C 0.3180(5) 0.8644(5) 0.0831(6) 0.0543(19) Uani 1 1 d .
H1S H 0.3514 0.9032 0.0396 0.065 Uiso 1 1 calc R
C2A C 0.9412(4) 0.4948(3) 0.4040(3) 0.0310(10) Uani 1 1 d .
H2A1 H 0.9525 0.4571 0.4560 0.037 Uiso 1 1 calc R
H2A2 H 0.9529 0.4600 0.3670 0.037 Uiso 1 1 calc R
C2B C 0.4392(4) -0.0018(3) 0.1426(3) 0.0308(10) Uani 1 1 d .
H2B1 H 0.4480 -0.0402 0.1102 0.037 Uiso 1 1 calc R
H2B2 H 0.4488 -0.0358 0.1963 0.037 Uiso 1 1 calc R
C2S C 0.7559(8) 0.4191(8) 0.2980(7) 0.076(3) Uani 1 1 d .
H2S H 0.8063 0.4436 0.2770 0.092 Uiso 1 1 calc R
C3A C 1.0032(4) 0.5507(4) 0.3658(3) 0.0313(10) Uani 1 1 d .
C3B C 0.5062(4) 0.0495(3) 0.0985(3) 0.0281(9) Uani 1 1 d .
C3S C 0.2523(8) 0.9189(9) 0.4197(7) 0.084(3) Uani 1 1 d .
H3S H 0.3091 0.9320 0.3879 0.100 Uiso 1 1 calc R
C4A C 0.9774(4) 0.6328(3) 0.3075(3) 0.0274(9) Uani 1 1 d .
C4B C 0.4878(4) 0.1312(3) 0.1133(3) 0.0279(10) Uani 1 1 d .
C4S C 0.8087(8) 0.3562(7) 0.6561(6) 0.071(3) Uani 1 1 d .
H4S H 0.8395 0.3982 0.6474 0.085 Uiso 1 1 calc R
C5A C 0.8919(4) 0.6671(3) 0.2961(3) 0.0295(10) Uani 1 1 d .
C5B C 0.4007(4) 0.1721(3) 0.1586(3) 0.0277(9) Uani 1 1 d .
C6A C 0.8176(4) 0.6263(4) 0.3539(4) 0.0318(10) Uani 1 1 d .
H6A H 0.7835 0.6194 0.3234 0.038 Uiso 1 1 calc R
C6B C 0.3238(4) 0.1352(4) 0.1822(3) 0.0314(10) Uani 1 1 d .
H6B H 0.2897 0.1310 0.2406 0.038 Uiso 1 1 calc R
C5S C 0.468(7) 0.710(4) 0.3687(18) 0.83(11) Uani 1 1 d .
H5S H 0.4057 0.7146 0.3792 0.998 Uiso 1 1 calc R
C7A C 0.7572(4) 0.6688(4) 0.4273(4) 0.0357(12) Uani 1 1 d .
H7A H 0.6983 0.6608 0.4414 0.043 Uiso 1 1 calc R
C7B C 0.2640(4) 0.1793(4) 0.1205(4) 0.0339(11) Uani 1 1 d .
H7B H 0.2048 0.1723 0.1525 0.041 Uiso 1 1 calc R
C8A C 0.8073(4) 0.5952(4) 0.4878(4) 0.0340(11) Uani 1 1 d .
H8A H 0.7676 0.5695 0.5389 0.041 Uiso 1 1 calc R
C8B C 0.3119(4) 0.1051(4) 0.0777(4) 0.0343(11) Uani 1 1 d .
H8B H 0.2709 0.0818 0.0705 0.041 Uiso 1 1 calc R
C9A C 0.7467(4) 0.7620(4) 0.4140(3) 0.0376(13) Uani 1 1 d .
C9B C 0.2538(4) 0.2720(4) 0.0767(4) 0.0356(12) Uani 1 1 d .
C10A C 0.8163(5) 0.7927(4) 0.4038(3) 0.0391(13) Uani 1 1 d .
H10A H 0.8694 0.7552 0.4119 0.047 Uiso 1 1 calc R
C10B C 0.3224(4) 0.3039(4) 0.0182(4) 0.0355(12) Uani 1 1 d .
H10B H 0.3758 0.2671 -0.0016 0.043 Uiso 1 1 calc R
C11A C 0.8066(6) 0.8800(5) 0.3813(4) 0.0499(17) Uani 1 1 d .
C11B C 0.3119(5) 0.3902(4) -0.0108(4) 0.0400(13) Uani 1 1 d .
C12A C 0.7263(7) 0.9372(5) 0.3682(4) 0.057(2) Uani 1 1 d .
H12A H 0.7200 0.9953 0.3518 0.069 Uiso 1 1 calc R
C12B C 0.2321(6) 0.4471(5) 0.0158(5) 0.053(2) Uani 1 1 d .
H12B H 0.2256 0.5052 -0.0048 0.064 Uiso 1 1 calc R
C13A C 0.6566(6) 0.9047(5) 0.3802(4) 0.055(2) Uani 1 1 d .
H13A H 0.6031 0.9416 0.3728 0.066 Uiso 1 1 calc R
C13B C 0.1626(5) 0.4153(5) 0.0737(5) 0.0481(17) Uani 1 1 d .
H13B H 0.1089 0.4522 0.0925 0.058 Uiso 1 1 calc R
C14A C 0.6663(5) 0.8196(5) 0.4028(4) 0.0483(17) Uani 1 1 d .
H14A H 0.6190 0.7990 0.4111 0.058 Uiso 1 1 calc R
C14B C 0.1729(5) 0.3296(4) 0.1033(5) 0.0435(15) Uani 1 1 d .
H14B H 0.1258 0.3090 0.1416 0.052 Uiso 1 1 calc R
C15A C 0.9518(7) 0.8614(7) 0.3853(7) 0.070(3) Uani 1 1 d .
H15A H 0.9443 0.8430 0.4443 0.106 Uiso 1 1 calc R
H15B H 0.9972 0.8910 0.3590 0.106 Uiso 1 1 calc R
H15C H 0.9682 0.8130 0.3636 0.106 Uiso 1 1 calc R
C15B C 0.4569(6) 0.3743(6) -0.1009(6) 0.060(2) Uani 1 1 d .
H15D H 0.4862 0.3423 -0.0579 0.090 Uiso 1 1 calc R
H15E H 0.4937 0.4073 -0.1456 0.090 Uiso 1 1 calc R
H15F H 0.4456 0.3363 -0.1215 0.090 Uiso 1 1 calc R
C16A C 1.1087(4) 0.6642(4) -0.0826(4) 0.0378(12) Uani 1 1 d .
H16A H 1.1500 0.6854 -0.1297 0.045 Uiso 1 1 calc R
C16B C 0.6207(5) 0.1625(5) 0.3912(4) 0.0432(15) Uani 1 1 d .
H16B H 0.6629 0.1820 0.3961 0.052 Uiso 1 1 calc R
C17A C 1.0552(4) 0.6188(4) -0.0799(4) 0.0389(13) Uani 1 1 d .
H17A H 1.0524 0.6039 -0.1240 0.047 Uiso 1 1 calc R
C17B C 0.5647(5) 0.1185(5) 0.4563(4) 0.0429(14) Uani 1 1 d .
H17B H 0.5609 0.1039 0.5128 0.051 Uiso 1 1 calc R
C18A C 1.0055(4) 0.5995(4) 0.0040(3) 0.0330(11) Uani 1 1 d .
H18A H 0.9637 0.5685 0.0255 0.040 Uiso 1 1 calc R
C18B C 0.5150(5) 0.1007(4) 0.4194(4) 0.0377(13) Uani 1 1 d .
H18B H 0.4725 0.0704 0.4479 0.045 Uiso 1 1 calc R
C19A C 1.2637(4) 0.5948(4) 0.0954(4) 0.0376(12) Uani 1 1 d .
H19A H 1.3123 0.6125 0.0566 0.045 Uiso 1 1 calc R
C19B C 0.7737(4) 0.0841(4) 0.1589(4) 0.0392(13) Uani 1 1 d .
H19B H 0.8237 0.0988 0.1536 0.047 Uiso 1 1 calc R
C20A C 1.2656(4) 0.5257(4) 0.1646(4) 0.0404(13) Uani 1 1 d .
H20A H 1.3148 0.4885 0.1814 0.048 Uiso 1 1 calc R
C20B C 0.7733(4) 0.0164(4) 0.1356(4) 0.0407(13) Uani 1 1 d .
H20B H 0.8214 -0.0223 0.1112 0.049 Uiso 1 1 calc R
C21A C 1.1772(4) 0.5245(4) 0.2035(4) 0.0359(12) Uani 1 1 d .
H21A H 1.1573 0.4849 0.2517 0.043 Uiso 1 1 calc R
C21B C 0.6843(4) 0.0195(4) 0.1569(4) 0.0331(11) Uani 1 1 d .
H21B H 0.6626 -0.0193 0.1504 0.040 Uiso 1 1 calc R
C22A C 1.0792(5) 0.8570(4) 0.0552(4) 0.0394(13) Uani 1 1 d .
H22A H 1.1206 0.8827 0.0122 0.047 Uiso 1 1 calc R
C22B C 0.5994(5) 0.3542(4) 0.1398(4) 0.0426(14) Uani 1 1 d .
H22B H 0.6413 0.3785 0.1380 0.051 Uiso 1 1 calc R
C23A C 1.0113(5) 0.8958(4) 0.1121(5) 0.0409(13) Uani 1 1 d .
H23A H 0.9963 0.9515 0.1152 0.049 Uiso 1 1 calc R
C23B C 0.5327(5) 0.3944(4) 0.1026(5) 0.0430(14) Uani 1 1 d .
H23B H 0.5203 0.4499 0.0705 0.052 Uiso 1 1 calc R
C24A C 0.9694(4) 0.8305(4) 0.1650(4) 0.0343(11) Uani 1 1 d .
H24A H 0.9215 0.8365 0.2116 0.041 Uiso 1 1 calc R
C24B C 0.4870(5) 0.3333(4) 0.1236(4) 0.0374(12) Uani 1 1 d .
H24B H 0.4374 0.3423 0.1072 0.045 Uiso 1 1 calc R
C25A C 0.7559(5) 0.7880(4) 0.1972(4) 0.0412(14) Uani 1 1 d .
H25A H 0.7112 0.8186 0.1685 0.062 Uiso 1 1 calc R
H25B H 0.7821 0.8271 0.2005 0.062 Uiso 1 1 calc R
H25C H 0.7300 0.7579 0.2524 0.062 Uiso 1 1 calc R
C25B C 0.3758(5) 0.2907(5) 0.3603(5) 0.0482(17) Uani 1 1 d .
H25D H 0.3217 0.3298 0.3806 0.072 Uiso 1 1 calc R
H25E H 0.4158 0.3216 0.3175 0.072 Uiso 1 1 calc R
H25F H 0.4016 0.2568 0.4053 0.072 Uiso 1 1 calc R
C26A C 0.7772(5) 0.6469(5) 0.1414(5) 0.0463(16) Uani 1 1 d .
H26A H 0.7253 0.6824 0.1245 0.069 Uiso 1 1 calc R
H26B H 0.7606 0.6118 0.1967 0.069 Uiso 1 1 calc R
H26C H 0.8123 0.6118 0.1036 0.069 Uiso 1 1 calc R
C26B C 0.2867(5) 0.1589(5) 0.4049(4) 0.0494(17) Uani 1 1 d .
H26D H 0.2349 0.1961 0.4314 0.074 Uiso 1 1 calc R
H26E H 0.3202 0.1242 0.4440 0.074 Uiso 1 1 calc R
H26F H 0.2699 0.1235 0.3857 0.074 Uiso 1 1 calc R
C27A C 0.8584(5) 0.7811(5) 0.0352(4) 0.0460(16) Uani 1 1 d .
H27A H 0.8975 0.7481 -0.0035 0.069 Uiso 1 1 calc R
H27B H 0.8839 0.8239 0.0317 0.069 Uiso 1 1 calc R
H27C H 0.8031 0.8076 0.0218 0.069 Uiso 1 1 calc R
C27B C 0.2724(5) 0.2993(4) 0.2644(4) 0.0437(15) Uani 1 1 d .
H27D H 0.2419 0.2708 0.2511 0.066 Uiso 1 1 calc R
H27E H 0.3018 0.3338 0.2140 0.066 Uiso 1 1 calc R
H27F H 0.2309 0.3346 0.3003 0.066 Uiso 1 1 calc R
B1A B 1.1413(5) 0.7060(4) 0.0286(4) 0.0326(12) Uani 1 1 d .
B1B B 0.6563(5) 0.2018(5) 0.2282(4) 0.0368(13) Uani 1 1 d .
H1BA H 1.201(8) 0.721(8) -0.013(7) 0.05(4) Uiso 1 1 d .
H1BB H 0.713(4) 0.226(4) 0.225(4) 0.024(15) Uiso 1 1 d .
H4A H 1.001(4) 0.682(4) 0.304(4) 0.027(16) Uiso 1 1 d .
H4B H 0.509(6) 0.179(6) 0.066(6) 0.06(2) Uiso 1 1 d .
H5A H 0.876(4) 0.735(4) 0.283(4) 0.019(14) Uiso 1 1 d .
H5B H 0.392(5) 0.230(5) 0.135(5) 0.034(18) Uiso 1 1 d .

loop_
_atom_site_aniso_label
_atom_site_aniso_U_11
_atom_site_aniso_U_22
_atom_site_aniso_U_33
_atom_site_aniso_U_23
_atom_site_aniso_U_13
_atom_site_aniso_U_12
W1 0.03222(11) 0.02305(9) 0.02344(9) -0.00841(7) -0.00995(7) -0.00272(7)
W2 0.03378(11) 0.02307(9) 0.02156(9) -0.00799(7) -0.00929(7) -0.00285(7)
Cl1 0.0741(15) 0.0693(14) 0.0820(16) -0.0142(12) -0.0242(12) -0.0332(12)
Cl2 0.0558(11) 0.0552(11) 0.0783(14) -0.0293(10) -0.0026(10) -0.0211(9)
Cl3 0.0578(11) 0.0477(9) 0.0639(11) -0.0194(9) -0.0068(9) -0.0221(8)
Cl4 0.121(3) 0.320(8) 0.102(3) -0.121(4) 0.017(2) -0.109(4)
Cl5 0.0853(18) 0.0837(18) 0.0885(18) -0.0304(15) -0.0277(15) -0.0281(15)
Cl6 0.163(4) 0.096(2) 0.099(2) 0.0051(19) -0.064(3) -0.053(3)
Cl7 0.114(3) 0.084(2) 0.117(3) -0.023(2) -0.001(2) -0.030(2)
Cl8 0.199(6) 0.528(16) 0.088(3) 0.074(5) -0.076(4) -0.240(9)
Cl9 0.173(4) 0.101(3) 0.138(4) -0.040(3) -0.068(3) -0.038(3)
Cl10 0.097(2) 0.124(3) 0.139(3) 0.007(3) -0.054(2) -0.045(2)
Cl11 0.0835(16) 0.0766(15) 0.0560(12) -0.0018(11) -0.0150(11) -0.0464(13)
Cl12 0.184(4) 0.105(2) 0.0624(15) -0.0074(15) -0.036(2) -0.081(3)
Cl13 0.183(7) 0.256(10) 0.203(8) -0.054(7) -0.018(6) -0.075(7)
Cl14 0.73(4) 0.63(3) 0.263(15) -0.191(19) -0.061(18) -0.38(3)
Cl15 0.304(12) 0.244(10) 0.461(18) 0.156(12) -0.262(13) -0.162(10)
P1A 0.0378(7) 0.0320(7) 0.0302(6) -0.0120(5) -0.0155(6) 0.0008(6)
P1B 0.0411(8) 0.0341(7) 0.0263(6) -0.0144(5) -0.0095(6) 0.0023(6)
O1A 0.041(2) 0.033(2) 0.0321(19) -0.0039(16) -0.0165(17) -0.0083(17)
O2A 0.049(2) 0.031(2) 0.0292(19) -0.0071(15) -0.0168(18) -0.0043(18)
O3A 0.086(4) 0.039(3) 0.059(3) -0.014(2) -0.011(3) -0.021(3)
O4A 0.051(3) 0.034(2) 0.039(2) -0.0137(18) -0.0099(19) -0.0150(19)
O1B 0.039(2) 0.0298(18) 0.0299(18) -0.0124(15) -0.0073(16) -0.0061(16)
O2B 0.048(2) 0.0287(19) 0.0305(19) -0.0123(15) -0.0091(17) -0.0083(17)
O3B 0.072(4) 0.038(3) 0.058(3) -0.006(2) -0.026(3) -0.014(3)
O4B 0.062(3) 0.035(2) 0.032(2) -0.0015(17) -0.015(2) -0.021(2)
N1A 0.041(2) 0.029(2) 0.0235(18) -0.0111(16) -0.0110(17) -0.0061(18)
N2A 0.038(2) 0.033(2) 0.0247(19) -0.0102(17) -0.0072(17) -0.0049(19)
N3A 0.032(2) 0.029(2) 0.031(2) -0.0109(17) -0.0065(17) -0.0038(17)
N4A 0.035(2) 0.030(2) 0.032(2) -0.0105(18) -0.0084(18) -0.0056(18)
N5A 0.039(2) 0.0245(19) 0.031(2) -0.0089(17) -0.0119(18) -0.0068(17)
N6A 0.042(3) 0.027(2) 0.027(2) -0.0079(17) -0.0057(18) -0.0107(19)
N7A 0.034(2) 0.031(2) 0.028(2) -0.0113(17) -0.0090(17) -0.0071(18)
N1B 0.045(3) 0.034(2) 0.027(2) -0.0114(18) -0.0154(19) -0.004(2)
N2B 0.045(3) 0.034(2) 0.030(2) -0.0114(18) -0.016(2) -0.008(2)
N3B 0.037(2) 0.029(2) 0.028(2) -0.0097(17) -0.0088(18) -0.0042(18)
N4B 0.033(2) 0.035(2) 0.032(2) -0.0093(19) -0.0097(18) -0.0079(19)
N5B 0.042(3) 0.025(2) 0.029(2) -0.0074(16) -0.0140(19) -0.0059(18)
N6B 0.043(3) 0.033(2) 0.031(2) -0.0096(18) -0.0123(19) -0.013(2)
N7B 0.040(2) 0.030(2) 0.0226(18) -0.0047(16) -0.0125(17) -0.0071(18)
C1A 0.037(3) 0.031(2) 0.030(2) -0.008(2) -0.009(2) -0.010(2)
C1B 0.037(3) 0.028(2) 0.031(2) -0.0050(19) -0.011(2) -0.009(2)
C1S 0.047(4) 0.047(4) 0.065(5) -0.014(4) -0.001(3) -0.023(3)
C2A 0.040(3) 0.023(2) 0.029(2) -0.0051(18) -0.011(2) -0.006(2)
C2B 0.041(3) 0.025(2) 0.028(2) -0.0073(18) -0.012(2) -0.006(2)
C2S 0.076(7) 0.088(8) 0.076(7) -0.022(6) -0.011(5) -0.043(6)
C3A 0.039(3) 0.029(2) 0.025(2) -0.0092(19) -0.009(2) -0.006(2)
C3B 0.037(3) 0.027(2) 0.022(2) -0.0094(17) -0.0104(18) -0.0059(19)
C3S 0.075(7) 0.116(10) 0.073(7) -0.030(7) -0.020(5) -0.033(7)
C4A 0.036(3) 0.0189(19) 0.027(2) -0.0093(17) -0.0138(19) 0.0021(18)
C4B 0.042(3) 0.0179(19) 0.022(2) -0.0053(16) -0.0106(19) -0.0042(18)
C4S 0.089(7) 0.073(6) 0.065(6) -0.004(5) -0.030(5) -0.043(6)
C5A 0.036(3) 0.024(2) 0.026(2) -0.0098(18) -0.0100(19) -0.0008(19)
C5B 0.034(2) 0.027(2) 0.023(2) -0.0079(17) -0.0132(18) -0.0021(19)
C6A 0.034(3) 0.030(2) 0.031(2) -0.014(2) -0.009(2) -0.002(2)
C6B 0.036(3) 0.029(2) 0.028(2) -0.0103(19) -0.008(2) -0.005(2)
C5S 2.0(3) 0.65(10) 0.071(17) -0.07(3) 0.08(6) -1.00(17)
C7A 0.035(3) 0.037(3) 0.027(2) -0.010(2) -0.006(2) -0.001(2)
C7B 0.036(3) 0.035(3) 0.033(3) -0.011(2) -0.012(2) -0.007(2)
C8A 0.040(3) 0.031(3) 0.028(2) -0.008(2) -0.010(2) -0.005(2)
C8B 0.044(3) 0.031(3) 0.034(3) -0.011(2) -0.013(2) -0.010(2)
C9A 0.049(3) 0.031(3) 0.024(2) -0.011(2) -0.010(2) 0.003(2)
C9B 0.044(3) 0.032(3) 0.038(3) -0.016(2) -0.023(2) 0.002(2)
C10A 0.054(4) 0.030(3) 0.024(2) -0.010(2) -0.009(2) 0.000(2)
C10B 0.045(3) 0.029(2) 0.038(3) -0.015(2) -0.023(2) 0.002(2)
C11A 0.073(5) 0.037(3) 0.035(3) -0.014(3) -0.012(3) -0.006(3)
C11B 0.056(4) 0.029(3) 0.040(3) -0.008(2) -0.025(3) -0.006(3)
C12A 0.089(6) 0.034(3) 0.030(3) -0.011(2) -0.014(3) 0.005(4)
C12B 0.072(5) 0.033(3) 0.064(5) -0.020(3) -0.043(4) 0.009(3)
C13A 0.071(5) 0.038(3) 0.033(3) -0.009(3) -0.017(3) 0.013(3)
C13B 0.048(4) 0.040(3) 0.066(4) -0.031(3) -0.032(3) 0.013(3)
C14A 0.052(4) 0.045(4) 0.032(3) -0.016(3) -0.011(3) 0.011(3)
C14B 0.045(3) 0.040(3) 0.052(4) -0.022(3) -0.025(3) 0.004(3)
C15A 0.086(7) 0.065(6) 0.075(6) -0.011(5) -0.025(5) -0.040(5)
C15B 0.062(5) 0.054(5) 0.056(5) -0.001(4) -0.013(4) -0.023(4)
C16A 0.045(3) 0.038(3) 0.025(2) -0.010(2) -0.010(2) -0.004(2)
C16B 0.057(4) 0.045(3) 0.038(3) -0.016(3) -0.026(3) -0.005(3)
C17A 0.047(3) 0.040(3) 0.028(2) -0.015(2) -0.011(2) -0.003(3)
C17B 0.052(4) 0.046(3) 0.031(3) -0.014(2) -0.019(3) 0.000(3)
C18A 0.042(3) 0.031(2) 0.029(2) -0.011(2) -0.013(2) -0.006(2)
C18B 0.047(3) 0.037(3) 0.028(2) -0.012(2) -0.018(2) 0.002(2)
C19A 0.034(3) 0.036(3) 0.044(3) -0.013(2) -0.013(2) -0.006(2)
C19B 0.036(3) 0.041(3) 0.033(3) -0.008(2) -0.007(2) -0.006(2)
C20A 0.040(3) 0.033(3) 0.048(3) -0.012(3) -0.017(3) -0.002(2)
C20B 0.032(3) 0.042(3) 0.043(3) -0.016(3) -0.010(2) -0.001(2)
C21A 0.042(3) 0.031(3) 0.038(3) -0.011(2) -0.017(2) -0.004(2)
C21B 0.033(3) 0.030(2) 0.031(2) -0.010(2) -0.010(2) 0.001(2)
C22A 0.045(3) 0.027(3) 0.044(3) -0.008(2) -0.011(3) -0.009(2)
C22B 0.055(4) 0.035(3) 0.043(3) -0.009(3) -0.013(3) -0.019(3)
C23A 0.048(3) 0.027(3) 0.052(4) -0.014(2) -0.016(3) -0.007(2)
C23B 0.055(4) 0.031(3) 0.046(3) -0.006(2) -0.019(3) -0.012(3)
C24A 0.040(3) 0.028(2) 0.034(3) -0.011(2) -0.011(2) -0.004(2)
C24B 0.054(4) 0.025(2) 0.036(3) -0.008(2) -0.017(3) -0.008(2)
C25A 0.043(3) 0.039(3) 0.039(3) -0.016(3) -0.019(3) 0.007(3)
C25B 0.061(4) 0.043(3) 0.044(3) -0.025(3) -0.022(3) 0.004(3)
C26A 0.044(3) 0.054(4) 0.051(4) -0.026(3) -0.023(3) -0.002(3)
C26B 0.049(4) 0.055(4) 0.028(3) -0.012(3) -0.006(3) 0.002(3)
C27A 0.055(4) 0.044(3) 0.033(3) -0.010(3) -0.020(3) 0.003(3)
C27B 0.046(3) 0.042(3) 0.038(3) -0.019(3) -0.019(3) 0.010(3)
B1A 0.038(3) 0.031(3) 0.029(3) -0.009(2) -0.008(2) -0.008(2)
B1B 0.041(3) 0.038(3) 0.035(3) -0.012(3) -0.014(3) -0.009(3)

loop_
_atom_type_symbol
_atom_type_description
_atom_type_scat_dispersion_real
_atom_type_scat_dispersion_imag
_atom_type_scat_source
C C 0.0033 0.0016 'International Tables Vol C Tables 4.2.6.8 and 6.1.1.4'
H H 0.0000 0.0000 'International Tables Vol C Tables 4.2.6.8 and 6.1.1.4'
B B 0.0013 0.0007 'International Tables Vol C Tables 4.2.6.8 and 6.1.1.4'
N N 0.0061 0.0033 'International Tables Vol C Tables 4.2.6.8 and 6.1.1.4'
O O 0.0106 0.0060 'International Tables Vol C Tables 4.2.6.8 and 6.1.1.4'
P P 0.1023 0.0942 'International Tables Vol C Tables 4.2.6.8 and 6.1.1.4'
Cl Cl 0.1484 0.1585 'International Tables Vol C Tables 4.2.6.8 and 6.1.1.4'
W W -0.8490 6.8722 'International Tables Vol C Tables 4.2.6.8 and 6.1.1.4'

loop_
_geom_angle_atom_site_label_1
_geom_angle_atom_site_label_2
_geom_angle_atom_site_label_3
_geom_angle
N7A W1 C5A 95.4(2)
N7A W1 N1A 92.1(2)
C5A W1 N1A 157.24(19)
N7A W1 C4A 98.4(2)
C5A W1 C4A 37.4(2)
N1A W1 C4A 160.8(2)
N7A W1 N3A 99.4(2)
C5A W1 N3A 121.81(19)
N1A W1 N3A 77.80(18)
C4A W1 N3A 84.68(19)
N7A W1 N5A 176.43(19)
C5A W1 N5A 86.77(19)
N1A W1 N5A 84.81(17)
C4A W1 N5A 85.03(18)
N3A W1 N5A 81.81(18)
N7A W1 P1A 93.97(16)
C5A W1 P1A 77.75(15)
N1A W1 P1A 80.33(14)
C4A W1 P1A 114.61(14)
N3A W1 P1A 154.71(13)
N5A W1 P1A 83.72(13)
N7B W2 N1B 91.5(2)
N7B W2 C5B 94.8(2)
N1B W2 C5B 157.28(19)
N7B W2 N3B 101.1(2)
N1B W2 N3B 78.13(19)
C5B W2 N3B 121.74(19)
N7B W2 C4B 98.0(2)
N1B W2 C4B 160.9(2)
C5B W2 C4B 38.4(2)
N3B W2 C4B 83.8(2)
N7B W2 N5B 175.30(19)
N1B W2 N5B 84.99(18)
C5B W2 N5B 87.38(19)
N3B W2 N5B 81.17(18)
C4B W2 N5B 86.28(18)
N7B W2 P1B 92.62(17)
N1B W2 P1B 79.87(14)
C5B W2 P1B 78.04(14)
N3B W2 P1B 154.25(13)
C4B W2 P1B 115.97(15)
N5B W2 P1B 83.75(14)
C26A P1A C27A 104.1(4)
C26A P1A C25A 101.8(3)
C27A P1A C25A 99.8(3)
C26A P1A W1 114.3(2)
C27A P1A W1 113.5(3)
C25A P1A W1 120.9(2)
C26B P1B C27B 102.7(4)
C26B P1B C25B 105.5(4)
C27B P1B C25B 99.2(3)
C26B P1B W2 113.7(3)
C27B P1B W2 120.2(2)
C25B P1B W2 113.5(3)
C8A O2A H2A 109.5
C11A O3A C15A 117.6(6)
C8B O2B H2B 109.5
C11B O3B C15B 116.4(6)
N2A N1A C18A 106.6(4)
N2A N1A W1 122.6(3)
C18A N1A W1 130.8(4)
N1A N2A C16A 110.5(5)
N1A N2A B1A 119.4(4)
C16A N2A B1A 129.2(5)
C21A N3A N4A 107.9(5)
C21A N3A W1 132.0(4)
N4A N3A W1 120.0(4)
C19A N4A N3A 109.2(5)
C19A N4A B1A 129.4(5)
N3A N4A B1A 121.3(5)
C24A N5A N6A 106.2(5)
C24A N5A W1 134.3(4)
N6A N5A W1 119.5(3)
C22A N6A N5A 109.5(5)
C22A N6A B1A 129.6(5)
N5A N6A B1A 120.8(5)
O4A N7A W1 177.8(4)
C18B N1B N2B 105.9(5)
C18B N1B W2 131.1(5)
N2B N1B W2 123.0(4)
C16B N2B N1B 110.2(5)
C16B N2B B1B 130.2(6)
N1B N2B B1B 118.3(5)
C21B N3B N4B 107.3(5)
C21B N3B W2 132.5(4)
N4B N3B W2 120.1(4)
C19B N4B N3B 109.0(5)
C19B N4B B1B 128.9(6)
N3B N4B B1B 122.1(5)
C24B N5B N6B 105.6(5)
C24B N5B W2 134.3(4)
N6B N5B W2 119.9(3)
C22B N6B N5B 109.9(5)
C22B N6B B1B 129.8(6)
N5B N6B B1B 120.2(5)
O4B N7B W2 178.4(5)
C2A C1A C8A 118.2(5)
C2A C1A C6A 117.6(5)
C8A C1A C6A 90.4(4)
C2A C1A H1A 109.7
C8A C1A H1A 109.7
C6A C1A H1A 109.7
C2B C1B C8B 118.4(5)
C2B C1B C6B 117.9(5)
C8B C1B C6B 89.4(4)
C2B C1B H1B 109.9
C8B C1B H1B 109.9
C6B C1B H1B 109.9
Cl1 C1S Cl2 110.9(5)
Cl1 C1S Cl3 110.2(5)
Cl2 C1S Cl3 109.8(4)
Cl1 C1S H1S 108.6
Cl2 C1S H1S 108.6
Cl3 C1S H1S 108.6
C3A C2A C1A 113.2(5)
C3A C2A H2A1 108.9
C1A C2A H2A1 108.9
C3A C2A H2A2 108.9
C1A C2A H2A2 108.9
H2A1 C2A H2A2 107.7
C1B C2B C3B 113.1(5)
C1B C2B H2B1 109.0
C3B C2B H2B1 109.0
C1B C2B H2B2 109.0
C3B C2B H2B2 109.0
H2B1 C2B H2B2 107.8
Cl4 C2S Cl5 114.6(7)
Cl4 C2S Cl6 111.5(7)
Cl5 C2S Cl6 108.0(6)
Cl4 C2S H2S 107.5
Cl5 C2S H2S 107.5
Cl6 C2S H2S 107.5
O1A C3A C4A 122.3(6)
O1A C3A C2A 119.4(5)
C4A C3A C2A 118.3(5)
O1B C3B C4B 121.5(5)
O1B C3B C2B 118.9(5)
C4B C3B C2B 119.6(5)
Cl8 C3S Cl7 116.6(9)
Cl8 C3S Cl9 108.4(8)
Cl7 C3S Cl9 105.0(7)
Cl8 C3S H3S 108.8
Cl7 C3S H3S 108.9
Cl9 C3S H3S 108.8
C5A C4A C3A 122.9(5)
C5A C4A W1 69.9(3)
C3A C4A W1 117.3(3)
C5A C4A H4A 109(4)
C3A C4A H4A 117(4)
W1 C4A H4A 112(4)
C3B C4B C5B 121.7(5)
C3B C4B W2 117.6(3)
C5B C4B W2 69.7(3)
C3B C4B H4B 120(5)
C5B C4B H4B 105(5)
W2 C4B H4B 113(5)
Cl11 C4S Cl12 111.9(7)
Cl11 C4S Cl10 109.2(6)
Cl12 C4S Cl10 108.9(6)
Cl11 C4S H4S 109.0
Cl12 C4S H4S 109.0
Cl10 C4S H4S 109.0
C4A C5A C6A 120.5(5)
C4A C5A W1 72.7(3)
C6A C5A W1 123.8(4)
C4A C5A H5A 109(3)
C6A C5A H5A 116(3)
W1 C5A H5A 108(3)
C4B C5B C6B 120.4(5)
C4B C5B W2 72.0(3)
C6B C5B W2 123.2(4)
C4B C5B H5B 107(5)
C6B C5B H5B 118(5)
W2 C5B H5B 108(5)
C5A C6A C1A 115.3(5)
C5A C6A C7A 114.4(5)
C1A C6A C7A 87.8(4)
C5A C6A H6A 112.4
C1A C6A H6A 112.4
C7A C6A H6A 112.4
C5B C6B C1B 115.2(5)
C5B C6B C7B 113.7(5)
C1B C6B C7B 87.7(4)
C5B C6B H6B 112.7
C1B C6B H6B 112.7
C7B C6B H6B 112.7
Cl15 C5S Cl14 110(3)
Cl15 C5S Cl13 121(4)
Cl14 C5S Cl13 100(5)
Cl15 C5S H5S 108.8
Cl14 C5S H5S 108.5
Cl13 C5S H5S 108.8
C9A C7A C8A 124.7(5)
C9A C7A C6A 118.3(5)
C8A C7A C6A 89.4(4)
C9A C7A H7A 107.5
C8A C7A H7A 107.5
C6A C7A H7A 107.5
C9B C7B C8B 125.4(5)
C9B C7B C6B 119.7(5)
C8B C7B C6B 88.9(4)
C9B C7B H7B 106.9
C8B C7B H7B 106.9
C6B C7B H7B 106.9
O2A C8A C1A 115.0(5)
O2A C8A C7A 112.5(5)
C1A C8A C7A 88.1(4)
O2A C8A H8A 113.0
C1A C8A H8A 113.0
C7A C8A H8A 113.0
O2B C8B C7B 113.0(5)
O2B C8B C1B 115.1(5)
C7B C8B C1B 88.8(4)
O2B C8B H8B 112.6
C7B C8B H8B 112.6
C1B C8B H8B 112.6
C10A C9A C14A 119.4(6)
C10A C9A C7A 121.9(6)
C14A C9A C7A 118.3(7)
C10B C9B C14B 118.5(6)
C10B C9B C7B 123.0(5)
C14B C9B C7B 118.1(6)
C9A C10A C11A 119.8(7)
C9A C10A H10A 120.1
C11A C10A H10A 120.1
C11B C10B C9B 119.9(6)
C11B C10B H10B 120.0
C9B C10B H10B 120.0
O3A C11A C10A 124.1(8)
O3A C11A C12A 115.6(7)
C10A C11A C12A 120.3(8)
C10B C11B O3B 124.5(6)
C10B C11B C12B 121.5(7)
O3B C11B C12B 114.0(6)
C13A C12A C11A 118.7(7)
C13A C12A H12A 120.6
C11A C12A H12A 120.6
C13B C12B C11B 118.7(7)
C13B C12B H12B 120.6
C11B C12B H12B 120.6
C14A C13A C12A 120.6(8)
C14A C13A H13A 119.7
C12A C13A H13A 119.7
C14B C13B C12B 120.0(7)
C14B C13B H13B 120.0
C12B C13B H13B 120.0
C13A C14A C9A 121.1(9)
C13A C14A H14A 119.5
C9A C14A H14A 119.5
C13B C14B C9B 121.3(8)
C13B C14B H14B 119.3
C9B C14B H14B 119.3
O3A C15A H15A 109.5
O3A C15A H15B 109.5
H15A C15A H15B 109.5
O3A C15A H15C 109.5
H15A C15A H15C 109.5
H15B C15A H15C 109.5
O3B C15B H15D 109.5
O3B C15B H15E 109.5
H15D C15B H15E 109.5
O3B C15B H15F 109.5
H15D C15B H15F 109.5
H15E C15B H15F 109.5
N2A C16A C17A 108.4(6)
N2A C16A H16A 125.8
C17A C16A H16A 125.8
N2B C16B C17B 108.5(6)
N2B C16B H16B 125.7
C17B C16B H16B 125.7
C16A C17A C18A 105.3(5)
C16A C17A H17A 127.4
C18A C17A H17A 127.4
C16B C17B C18B 105.6(5)
C16B C17B H17B 127.2
C18B C17B H17B 127.2
N1A C18A C17A 109.2(6)
N1A C18A H18A 125.4
C17A C18A H18A 125.4
N1B C18B C17B 109.8(6)
N1B C18B H18B 125.1
C17B C18B H18B 125.1
N4A C19A C20A 108.2(6)
N4A C19A H19A 125.9
C20A C19A H19A 125.9
N4B C19B C20B 109.1(6)
N4B C19B H19B 125.5
C20B C19B H19B 125.5
C19A C20A C21A 104.9(6)
C19A C20A H20A 127.5
C21A C20A H20A 127.5
C19B C20B C21B 104.3(6)
C19B C20B H20B 127.9
C21B C20B H20B 127.9
N3A C21A C20A 109.7(6)
N3A C21A H21A 125.1
C20A C21A H21A 125.1
N3B C21B C20B 110.3(6)
N3B C21B H21B 124.9
C20B C21B H21B 124.8
N6A C22A C23A 109.8(6)
N6A C22A H22A 125.1
C23A C22A H22A 125.1
N6B C22B C23B 109.1(6)
N6B C22B H22B 125.4
C23B C22B H22B 125.4
C22A C23A C24A 103.5(5)
C22A C23A H23A 128.3
C24A C23A H23A 128.3
C22B C23B C24B 104.5(6)
C22B C23B H23B 127.8
C24B C23B H23B 127.8
N5A C24A C23A 111.0(6)
N5A C24A H24A 124.5
C23A C24A H24A 124.5
N5B C24B C23B 110.9(6)
N5B C24B H24B 124.6
C23B C24B H24B 124.6
P1A C25A H25A 109.5
P1A C25A H25B 109.5
H25A C25A H25B 109.5
P1A C25A H25C 109.5
H25A C25A H25C 109.5
H25B C25A H25C 109.5
P1B C25B H25D 109.5
P1B C25B H25E 109.5
H25D C25B H25E 109.5
P1B C25B H25F 109.5
H25D C25B H25F 109.5
H25E C25B H25F 109.5
P1A C26A H26A 109.5
P1A C26A H26B 109.5
H26A C26A H26B 109.5
P1A C26A H26C 109.5
H26A C26A H26C 109.5
H26B C26A H26C 109.5
P1B C26B H26D 109.5
P1B C26B H26E 109.5
H26D C26B H26E 109.5
P1B C26B H26F 109.5
H26D C26B H26F 109.5
H26E C26B H26F 109.5
P1A C27A H27A 109.5
P1A C27A H27B 109.5
H27A C27A H27B 109.5
P1A C27A H27C 109.5
H27A C27A H27C 109.5
H27B C27A H27C 109.5
P1B C27B H27D 109.5
P1B C27B H27E 109.5
H27D C27B H27E 109.5
P1B C27B H27F 109.5
H27D C27B H27F 109.5
H27E C27B H27F 109.5
N6A B1A N4A 108.8(5)
N6A B1A N2A 109.5(5)
N4A B1A N2A 107.1(5)
N6A B1A H1BA 115(7)
N4A B1A H1BA 99(6)
N2A B1A H1BA 117(6)
N4B B1B N2B 106.7(5)
N4B B1B N6B 108.9(5)
N2B B1B N6B 109.8(5)
N4B B1B H1BB 112(3)
N2B B1B H1BB 110(3)
N6B B1B H1BB 109(3)

loop_
_geom_bond_atom_site_label_1
_geom_bond_atom_site_label_2
_geom_bond_distance
W1 N7A 1.766(5)
W1 C5A 2.187(5)
W1 N1A 2.202(4)
W1 C4A 2.222(5)
W1 N3A 2.227(5)
W1 N5A 2.261(5)
W1 P1A 2.5199(16)
W2 N7B 1.771(5)
W2 N1B 2.185(5)
W2 C5B 2.199(5)
W2 N3B 2.217(5)
W2 C4B 2.231(5)
W2 N5B 2.276(5)
W2 P1B 2.5225(17)
Cl1 C1S 1.755(10)
Cl2 C1S 1.756(9)
Cl3 C1S 1.788(9)
Cl4 C2S 1.714(12)
Cl5 C2S 1.716(12)
Cl6 C2S 1.826(13)
Cl7 C3S 1.749(13)
Cl8 C3S 1.729(12)
Cl9 C3S 1.809(15)
Cl10 C4S 1.804(13)
Cl11 C4S 1.744(10)
Cl12 C4S 1.759(12)
Cl13 C5S 1.85(7)
Cl14 C5S 1.84(7)
Cl15 C5S 1.41(4)
P1A C26A 1.813(8)
P1A C27A 1.819(7)
P1A C25A 1.829(6)
P1B C26B 1.811(8)
P1B C27B 1.821(6)
P1B C25B 1.842(7)
O1A C3A 1.242(7)
O2A C8A 1.412(8)
O2A H2A 0.8200
O3A C11A 1.366(11)
O3A C15A 1.417(13)
O4A N7A 1.235(6)
O1B C3B 1.258(7)
O2B C8B 1.409(8)
O2B H2B 0.8200
O3B C11B 1.385(9)
O3B C15B 1.402(11)
O4B N7B 1.232(6)
N1A N2A 1.347(7)
N1A C18A 1.363(7)
N2A C16A 1.355(7)
N2A B1A 1.540(8)
N3A C21A 1.321(8)
N3A N4A 1.366(7)
N4A C19A 1.343(8)
N4A B1A 1.538(8)
N5A C24A 1.332(7)
N5A N6A 1.371(7)
N6A C22A 1.348(8)
N6A B1A 1.538(8)
N1B C18B 1.370(8)
N1B N2B 1.377(8)
N2B C16B 1.350(7)
N2B B1B 1.541(9)
N3B C21B 1.334(7)
N3B N4B 1.359(7)
N4B C19B 1.345(8)
N4B B1B 1.541(9)
N5B C24B 1.339(8)
N5B N6B 1.368(7)
N6B C22B 1.343(8)
N6B B1B 1.543(9)
C1A C2A 1.526(8)
C1A C8A 1.554(8)
C1A C6A 1.557(8)
C1A H1A 0.9800
C1B C2B 1.503(8)
C1B C8B 1.555(8)
C1B C6B 1.562(8)
C1B H1B 0.9800
C1S H1S 0.9800
C2A C3A 1.498(8)
C2A H2A1 0.9700
C2A H2A2 0.9700
C2B C3B 1.506(8)
C2B H2B1 0.9700
C2B H2B2 0.9700
C2S H2S 0.9800
C3A C4A 1.471(7)
C3B C4B 1.445(7)
C3S H3S 0.9800
C4A C5A 1.414(8)
C4A H4A 1.04(7)
C4B C5B 1.456(8)
C4B H4B 1.02(9)
C4S H4S 0.9800
C5A C6A 1.521(9)
C5A H5A 1.08(6)
C5B C6B 1.510(8)
C5B H5B 0.92(8)
C6A C7A 1.572(8)
C6A H6A 0.9800
C6B C7B 1.576(8)
C6B H6B 0.9800
C5S H5S 0.9800
C7A C9A 1.513(9)
C7A C8A 1.566(8)
C7A H7A 0.9800
C7B C9B 1.507(9)
C7B C8B 1.552(8)
C7B H7B 0.9800
C8A H8A 0.9800
C8B H8B 0.9800
C9A C10A 1.384(10)
C9A C14A 1.409(9)
C9B C10B 1.381(10)
C9B C14B 1.411(9)
C10A C11A 1.396(10)
C10A H10A 0.9300
C10B C11B 1.378(9)
C10B H10B 0.9300
C11A C12A 1.414(12)
C11B C12B 1.394(10)
C12A C13A 1.397(14)
C12A H12A 0.9300
C12B C13B 1.388(13)
C12B H12B 0.9300
C13A C14A 1.360(11)
C13A H13A 0.9300
C13B C14B 1.367(10)
C13B H13B 0.9300
C14A H14A 0.9300
C14B H14B 0.9300
C15A H15A 0.9600
C15A H15B 0.9600
C15A H15C 0.9600
C15B H15D 0.9600
C15B H15E 0.9600
C15B H15F 0.9600
C16A C17A 1.374(10)
C16A H16A 0.9300
C16B C17B 1.386(11)
C16B H16B 0.9300
C17A C18A 1.409(8)
C17A H17A 0.9300
C17B C18B 1.400(9)
C17B H17B 0.9300
C18A H18A 0.9300
C18B H18B 0.9300
C19A C20A 1.391(10)
C19A H19A 0.9300
C19B C20B 1.383(10)
C19B H19B 0.9300
C20A C21A 1.402(10)
C20A H20A 0.9300
C20B C21B 1.395(9)
C20B H20B 0.9300
C21A H21A 0.9300
C21B H21B 0.9300
C22A C23A 1.372(10)
C22A H22A 0.9300
C22B C23B 1.364(10)
C22B H22B 0.9300
C23A C24A 1.419(9)
C23A H23A 0.9300
C23B C24B 1.400(9)
C23B H23B 0.9300
C24A H24A 0.9300
C24B H24B 0.9300
C25A H25A 0.9600
C25A H25B 0.9600
C25A H25C 0.9600
C25B H25D 0.9600
C25B H25E 0.9600
C25B H25F 0.9600
C26A H26A 0.9600
C26A H26B 0.9600
C26A H26C 0.9600
C26B H26D 0.9600
C26B H26E 0.9600
C26B H26F 0.9600
C27A H27A 0.9600
C27A H27B 0.9600
C27A H27C 0.9600
C27B H27D 0.9600
C27B H27E 0.9600
C27B H27F 0.9600
B1A H1BA 1.06(12)
B1B H1BB 1.15(6)

loop_
_geom_torsion_atom_site_label_1
_geom_torsion_atom_site_label_2
_geom_torsion_atom_site_label_3
_geom_torsion_atom_site_label_4
_geom_torsion
N7A W1 P1A C26A -6.3(3)
C5A W1 P1A C26A -101.0(3)
N1A W1 P1A C26A 85.2(3)
C4A W1 P1A C26A -107.5(3)
N3A W1 P1A C26A 115.6(4)
N5A W1 P1A C26A 171.0(3)
N7A W1 P1A C27A -125.6(3)
C5A W1 P1A C27A 139.7(3)
N1A W1 P1A C27A -34.1(3)
C4A W1 P1A C27A 133.3(3)
N3A W1 P1A C27A -3.7(4)
N5A W1 P1A C27A 51.7(3)
N7A W1 P1A C25A 115.9(3)
C5A W1 P1A C25A 21.2(3)
N1A W1 P1A C25A -152.6(3)
C4A W1 P1A C25A 14.7(3)
N3A W1 P1A C25A -122.2(4)
N5A W1 P1A C25A -66.9(3)
N7B W2 P1B C26B 5.8(3)
N1B W2 P1B C26B -85.2(3)
C5B W2 P1B C26B 100.2(3)
N3B W2 P1B C26B -116.8(4)
C4B W2 P1B C26B 106.1(3)
N5B W2 P1B C26B -171.2(3)
N7B W2 P1B C27B -116.4(4)
N1B W2 P1B C27B 152.5(4)
C5B W2 P1B C27B -22.1(4)
N3B W2 P1B C27B 120.9(4)
C4B W2 P1B C27B -16.2(4)
N5B W2 P1B C27B 66.5(3)
N7B W2 P1B C25B 126.5(3)
N1B W2 P1B C25B 35.5(3)
C5B W2 P1B C25B -139.2(3)
N3B W2 P1B C25B 3.8(4)
C4B W2 P1B C25B -133.3(3)
N5B W2 P1B C25B -50.5(3)
N7A W1 N1A N2A -149.6(4)
C5A W1 N1A N2A 101.0(6)
C4A W1 N1A N2A -26.0(8)
N3A W1 N1A N2A -50.4(4)
N5A W1 N1A N2A 32.3(4)
P1A W1 N1A N2A 116.8(4)
N7A W1 N1A C18A 29.9(5)
C5A W1 N1A C18A -79.6(7)
C4A W1 N1A C18A 153.4(5)
N3A W1 N1A C18A 129.0(5)
N5A W1 N1A C18A -148.3(5)
P1A W1 N1A C18A -63.8(5)
C18A N1A N2A C16A -0.3(6)
W1 N1A N2A C16A 179.2(4)
C18A N1A N2A B1A -170.4(5)
W1 N1A N2A B1A 9.1(7)
N7A W1 N3A C21A -43.3(6)
C5A W1 N3A C21A 59.1(6)
N1A W1 N3A C21A -133.5(6)
C4A W1 N3A C21A 54.4(5)
N5A W1 N3A C21A 140.1(5)
P1A W1 N3A C21A -164.2(4)
N7A W1 N3A N4A 137.1(4)
C5A W1 N3A N4A -120.5(4)
N1A W1 N3A N4A 47.0(4)
C4A W1 N3A N4A -125.2(4)
N5A W1 N3A N4A -39.5(4)
P1A W1 N3A N4A 16.2(6)
C21A N3A N4A C19A -0.6(6)
W1 N3A N4A C19A 179.1(4)
C21A N3A N4A B1A 176.0(5)
W1 N3A N4A B1A -4.4(7)
N7A W1 N5A C24A 114(3)
C5A W1 N5A C24A -13.5(6)
N1A W1 N5A C24A 145.3(6)
C4A W1 N5A C24A -51.0(6)
N3A W1 N5A C24A -136.3(6)
P1A W1 N5A C24A 64.5(5)
N7A W1 N5A N6A -65(3)
C5A W1 N5A N6A 167.5(4)
N1A W1 N5A N6A -33.7(4)
C4A W1 N5A N6A 130.0(4)
N3A W1 N5A N6A 44.7(4)
P1A W1 N5A N6A -114.5(4)
C24A N5A N6A C22A -1.1(7)
W1 N5A N6A C22A 178.2(4)
C24A N5A N6A B1A 175.2(5)
W1 N5A N6A B1A -5.6(7)
C5A W1 N7A O4A 98(12)
N1A W1 N7A O4A -61(12)
C4A W1 N7A O4A 135(12)
N3A W1 N7A O4A -139(12)
N5A W1 N7A O4A -30(14)
P1A W1 N7A O4A 20(12)
N7B W2 N1B C18B -26.8(5)
C5B W2 N1B C18B 79.3(8)
N3B W2 N1B C18B -127.9(5)
C4B W2 N1B C18B -146.8(6)
N5B W2 N1B C18B 150.1(5)
P1B W2 N1B C18B 65.6(5)
N7B W2 N1B N2B 152.2(5)
C5B W2 N1B N2B -101.7(6)
N3B W2 N1B N2B 51.1(4)
C4B W2 N1B N2B 32.2(8)
N5B W2 N1B N2B -30.9(4)
P1B W2 N1B N2B -115.4(4)
C18B N1B N2B C16B 0.0(7)
W2 N1B N2B C16B -179.2(4)
C18B N1B N2B B1B 168.5(5)
W2 N1B N2B B1B -10.7(7)
N7B W2 N3B C21B 42.2(5)
N1B W2 N3B C21B 131.3(5)
C5B W2 N3B C21B -60.6(6)
C4B W2 N3B C21B -54.8(5)
N5B W2 N3B C21B -142.0(5)
P1B W2 N3B C21B 163.2(4)
N7B W2 N3B N4B -134.4(4)
N1B W2 N3B N4B -45.3(4)
C5B W2 N3B N4B 122.8(4)
C4B W2 N3B N4B 128.6(4)
N5B W2 N3B N4B 41.4(4)
P1B W2 N3B N4B -13.4(6)
C21B N3B N4B C19B 1.6(6)
W2 N3B N4B C19B 179.0(4)
C21B N3B N4B B1B -176.1(5)
W2 N3B N4B B1B 1.3(7)
N7B W2 N5B C24B -101(2)
N1B W2 N5B C24B -141.6(6)
C5B W2 N5B C24B 17.0(6)
N3B W2 N5B C24B 139.6(6)
C4B W2 N5B C24B 55.4(6)
P1B W2 N5B C24B -61.3(6)
N7B W2 N5B N6B 74(3)
N1B W2 N5B N6B 33.5(4)
C5B W2 N5B N6B -168.0(4)
N3B W2 N5B N6B -45.3(4)
C4B W2 N5B N6B -129.5(4)
P1B W2 N5B N6B 113.8(4)
C24B N5B N6B C22B 0.6(7)
W2 N5B N6B C22B -175.7(4)
C24B N5B N6B B1B -178.1(5)
W2 N5B N6B B1B 5.5(7)
N1B W2 N7B O4B 50(16)
C5B W2 N7B O4B -108(16)
N3B W2 N7B O4B 128(16)
C4B W2 N7B O4B -146(16)
N5B W2 N7B O4B 9(18)
P1B W2 N7B O4B -30(16)
C8A C1A C2A C3A -66.5(7)
C6A C1A C2A C3A 40.4(7)
C8B C1B C2B C3B 65.0(6)
C6B C1B C2B C3B -40.8(7)
C1A C2A C3A O1A 146.4(5)
C1A C2A C3A C4A -34.4(7)
C1B C2B C3B O1B -146.7(5)
C1B C2B C3B C4B 34.2(7)
O1A C3A C4A C5A -170.5(5)
C2A C3A C4A C5A 10.4(7)
O1A C3A C4A W1 106.8(5)
C2A C3A C4A W1 -72.4(6)
N7A W1 C4A C5A -87.9(3)
N1A W1 C4A C5A 149.4(5)
N3A W1 C4A C5A 173.4(3)
N5A W1 C4A C5A 91.2(3)
P1A W1 C4A C5A 10.4(3)
N7A W1 C4A C3A 29.7(5)
C5A W1 C4A C3A 117.6(6)
N1A W1 C4A C3A -93.0(7)
N3A W1 C4A C3A -69.0(5)
N5A W1 C4A C3A -151.3(5)
P1A W1 C4A C3A 128.0(4)
O1B C3B C4B C5B 170.5(5)
C2B C3B C4B C5B -10.4(7)
O1B C3B C4B W2 -107.5(5)
C2B C3B C4B W2 71.6(6)
N7B W2 C4B C3B -28.3(5)
N1B W2 C4B C3B 90.7(7)
C5B W2 C4B C3B -116.0(6)
N3B W2 C4B C3B 72.1(5)
N5B W2 C4B C3B 153.6(5)
P1B W2 C4B C3B -125.2(4)
N7B W2 C4B C5B 87.6(3)
N1B W2 C4B C5B -153.4(5)
N3B W2 C4B C5B -172.0(3)
N5B W2 C4B C5B -90.5(3)
P1B W2 C4B C5B -9.3(3)
C3A C4A C5A C6A 9.3(7)
W1 C4A C5A C6A 119.5(5)
C3A C4A C5A W1 -110.2(5)
N7A W1 C5A C4A 96.8(3)
N1A W1 C5A C4A -154.4(5)
N3A W1 C5A C4A -7.7(4)
N5A W1 C5A C4A -86.0(3)
P1A W1 C5A C4A -170.3(3)
N7A W1 C5A C6A -18.7(5)
N1A W1 C5A C6A 90.1(6)
C4A W1 C5A C6A -115.5(6)
N3A W1 C5A C6A -123.3(4)
N5A W1 C5A C6A 158.4(4)
P1A W1 C5A C6A 74.2(4)
C3B C4B C5B C6B -7.8(7)
W2 C4B C5B C6B -118.5(5)
C3B C4B C5B W2 110.6(5)
N7B W2 C5B C4B -96.9(3)
N1B W2 C5B C4B 157.7(5)
N3B W2 C5B C4B 9.4(4)
N5B W2 C5B C4B 87.3(3)
P1B W2 C5B C4B 171.5(3)
N7B W2 C5B C6B 18.2(4)
N1B W2 C5B C6B -87.3(7)
N3B W2 C5B C6B 124.4(4)
C4B W2 C5B C6B 115.0(5)
N5B W2 C5B C6B -157.7(4)
P1B W2 C5B C6B -73.5(4)
C4A C5A C6A C1A -2.9(7)
W1 C5A C6A C1A 85.8(5)
C4A C5A C6A C7A 96.6(6)
W1 C5A C6A C7A -174.6(4)
C2A C1A C6A C5A -22.2(7)
C8A C1A C6A C5A 100.2(5)
C2A C1A C6A C7A -138.2(5)
C8A C1A C6A C7A -15.8(5)
C4B C5B C6B C1B 0.9(7)
W2 C5B C6B C1B -86.6(5)
C4B C5B C6B C7B -98.2(6)
W2 C5B C6B C7B 174.3(4)
C2B C1B C6B C5B 24.1(7)
C8B C1B C6B C5B -98.1(5)
C2B C1B C6B C7B 139.3(5)
C8B C1B C6B C7B 17.1(4)
C5A C6A C7A C9A 28.7(8)
C1A C6A C7A C9A 145.5(6)
C5A C6A C7A C8A -101.2(5)
C1A C6A C7A C8A 15.6(5)
C5B C6B C7B C9B -31.6(7)
C1B C6B C7B C9B -148.2(6)
C5B C6B C7B C8B 99.5(5)
C1B C6B C7B C8B -17.1(4)
C2A C1A C8A O2A 23.8(7)
C6A C1A C8A O2A -98.2(5)
C2A C1A C8A C7A 137.8(5)
C6A C1A C8A C7A 15.8(5)
C9A C7A C8A O2A -24.0(8)
C6A C7A C8A O2A 100.7(5)
C9A C7A C8A C1A -140.4(6)
C6A C7A C8A C1A -15.7(5)
C9B C7B C8B O2B 26.8(8)
C6B C7B C8B O2B -99.7(5)
C9B C7B C8B C1B 143.7(6)
C6B C7B C8B C1B 17.2(4)
C2B C1B C8B O2B -24.2(7)
C6B C1B C8B O2B 97.6(5)
C2B C1B C8B C7B -139.1(5)
C6B C1B C8B C7B -17.3(5)
C8A C7A C9A C10A 44.4(8)
C6A C7A C9A C10A -66.6(8)
C8A C7A C9A C14A -142.4(6)
C6A C7A C9A C14A 106.6(7)
C8B C7B C9B C10B -46.2(8)
C6B C7B C9B C10B 66.1(7)
C8B C7B C9B C14B 140.8(6)
C6B C7B C9B C14B -106.9(6)
C14A C9A C10A C11A -1.1(9)
C7A C9A C10A C11A 172.0(5)
C14B C9B C10B C11B 2.0(8)
C7B C9B C10B C11B -170.9(5)
C15A O3A C11A C10A -4.5(11)
C15A O3A C11A C12A 176.9(7)
C9A C10A C11A O3A -179.1(6)
C9A C10A C11A C12A -0.5(9)
C9B C10B C11B O3B 178.7(6)
C9B C10B C11B C12B -1.7(9)
C15B O3B C11B C10B 3.5(10)
C15B O3B C11B C12B -176.2(7)
O3A C11A C12A C13A -179.7(6)
C10A C11A C12A C13A 1.7(10)
C10B C11B C12B C13B 0.8(10)
O3B C11B C12B C13B -179.5(6)
C11A C12A C13A C14A -1.1(10)
C11B C12B C13B C14B -0.3(10)
C12A C13A C14A C9A -0.6(10)
C10A C9A C14A C13A 1.7(9)
C7A C9A C14A C13A -171.7(6)
C12B C13B C14B C9B 0.6(10)
C10B C9B C14B C13B -1.5(9)
C7B C9B C14B C13B 171.8(6)
N1A N2A C16A C17A 0.8(7)
B1A N2A C16A C17A 169.7(6)
N1B N2B C16B C17B -1.0(8)
B1B N2B C16B C17B -167.7(6)
N2A C16A C17A C18A -1.0(7)
N2B C16B C17B C18B 1.5(8)
N2A N1A C18A C17A -0.3(6)
W1 N1A C18A C17A -179.8(4)
C16A C17A C18A N1A 0.8(7)
N2B N1B C18B C17B 1.0(7)
W2 N1B C18B C17B -179.9(4)
C16B C17B C18B N1B -1.6(7)
N3A N4A C19A C20A 0.3(7)
B1A N4A C19A C20A -175.9(6)
N3B N4B C19B C20B -0.3(7)
B1B N4B C19B C20B 177.2(6)
N4A C19A C20A C21A 0.0(7)
N4B C19B C20B C21B -1.1(7)
N4A N3A C21A C20A 0.6(7)
W1 N3A C21A C20A -179.0(4)
C19A C20A C21A N3A -0.4(7)
N4B N3B C21B C20B -2.3(7)
W2 N3B C21B C20B -179.2(4)
C19B C20B C21B N3B 2.1(7)
N5A N6A C22A C23A -0.4(8)
B1A N6A C22A C23A -176.2(6)
N5B N6B C22B C23B -0.9(8)
B1B N6B C22B C23B 177.7(6)
N6A C22A C23A C24A 1.6(8)
N6B C22B C23B C24B 0.8(8)
N6A N5A C24A C23A 2.1(7)
W1 N5A C24A C23A -177.0(4)
C22A C23A C24A N5A -2.3(7)
N6B N5B C24B C23B -0.1(7)
W2 N5B C24B C23B 175.5(5)
C22B C23B C24B N5B -0.4(8)
C22A N6A B1A N4A 120.2(7)
N5A N6A B1A N4A -55.2(7)
C22A N6A B1A N2A -123.0(7)
N5A N6A B1A N2A 61.6(7)
C19A N4A B1A N6A -122.2(6)
N3A N4A B1A N6A 62.0(7)
C19A N4A B1A N2A 119.5(6)
N3A N4A B1A N2A -56.3(7)
N1A N2A B1A N6A -64.2(7)
C16A N2A B1A N6A 127.8(6)
N1A N2A B1A N4A 53.6(7)
C16A N2A B1A N4A -114.4(6)
C19B N4B B1B N2B -118.8(7)
N3B N4B B1B N2B 58.4(7)
C19B N4B B1B N6B 122.7(7)
N3B N4B B1B N6B -60.1(7)
C16B N2B B1B N4B 113.5(7)
N1B N2B B1B N4B -52.3(7)
C16B N2B B1B N6B -128.6(7)
N1B N2B B1B N6B 65.5(7)
C22B N6B B1B N4B -124.0(7)
N5B N6B B1B N4B 54.5(7)
C22B N6B B1B N2B 119.5(7)
N5B N6B B1B N2B -62.0(7)
